data_4032483
loop_
_publ_author_name
'Centore, Roberto'
'Manfredi, Carla'
'Capobianco, Amedeo'
'Volino, Sabato'
'Ferrara, Maria Vittoria'
'Carella, Antonio'
'Fusco, Sandra'
'Peluso, Andrea'

_publ_section_title
;
 Solid State Separation and Isolation of Tautomers of Fused-Ring
 Triazolotriazoles.
;
_journal_name_full 'The Journal of organic chemistry'
_journal_paper_doi 10.1021/acs.joc.7b00380
_journal_year 2017
_chemical_formula_moiety
;         
C10 H9 N5 O1, 2(c2 H4 O2)
;
_chemical_formula_sum 'C14 H17 N5 O5'
_chemical_formula_weight 335.33
_chemical_name_systematic
;
 4-methyl-7-(4-hydroxyphenyl)-2H-[1,2,4]triazolo[3,2-c]
[1,2,4]triazole acetic acid disolvate
;
_space_group_IT_number 14
_space_group_name_Hall '-P 2ybc'
_space_group_name_H-M_alt 'P 1 21/c 1'
_symmetry_cell_setting monoclinic
_symmetry_space_group_name_Hall '-P 2ybc'
_symmetry_space_group_name_H-M 'P 1 21/c 1'
_atom_sites_solution_hydrogens geom
_atom_sites_solution_primary direct
_atom_sites_solution_secondary difmap
_audit_creation_method SHELXL-97
_cell_angle_alpha 90.00
_cell_angle_beta 97.58(2)
_cell_angle_gamma 90.00
_cell_formula_units_Z 4
_cell_length_a 11.593(4)
_cell_length_b 18.283(6)
_cell_length_c 7.600(3)
_cell_measurement_reflns_used 85
_cell_measurement_temperature 293(2)
_cell_measurement_theta_max 20.679
_cell_measurement_theta_min 3.228
_cell_volume 1596.8(10)
_computing_cell_refinement '<i>CELLFITW</i> (Centore, 2004)'
_computing_data_collection 'COLLECT (Nonius, 1999)'
_computing_data_reduction
;
EvalCCD (Duisenberg, Kroon-Batenburg & Schreurs 2003) and 
SADABS (Bruker, 2001)
;
_computing_molecular_graphics
;
Ortep-3 for Windows (Farrugia, 2012) and
<i>MERCURY</i> (Macrae et al., 2006)
;
_computing_publication_material
;
WinGX (Farrugia, 2012)
;
_computing_structure_refinement 'SHELXL-97 (Sheldrick, 2008)'
_computing_structure_solution 'SIR97 (Altomare et al., 1999)'
_diffrn_ambient_temperature 293(2)
_diffrn_detector 'CCD plate'
_diffrn_detector_area_resol_mean 9
_diffrn_detector_type
;
Bruker-Nonius 95mm CCD camera on \k-goniostat
;
_diffrn_measured_fraction_theta_full 0.992
_diffrn_measured_fraction_theta_max 0.926
_diffrn_measurement_device 'four-circle diffractometer'
_diffrn_measurement_device_type 'Bruker-Nonius KappaCCD'
_diffrn_measurement_method
;
CCD rotation images, thick slices
;
_diffrn_radiation_monochromator graphite
_diffrn_radiation_probe x-ray
_diffrn_radiation_source 'fine-focus sealed tube'
_diffrn_radiation_type MoK\a
_diffrn_radiation_wavelength 0.71073
_diffrn_reflns_av_R_equivalents 0.1087
_diffrn_reflns_av_sigmaI/netI 0.1395
_diffrn_reflns_limit_h_max 14
_diffrn_reflns_limit_h_min -15
_diffrn_reflns_limit_k_max 23
_diffrn_reflns_limit_k_min -20
_diffrn_reflns_limit_l_max 8
_diffrn_reflns_limit_l_min -9
_diffrn_reflns_number 7952
_diffrn_reflns_theta_full 25.00
_diffrn_reflns_theta_max 27.50
_diffrn_reflns_theta_min 3.50
_exptl_absorpt_coefficient_mu 0.108
_exptl_absorpt_correction_T_max 0.9787
_exptl_absorpt_correction_T_min 0.9683
_exptl_absorpt_correction_type multi-scan
_exptl_absorpt_process_details
;
SADABS (Bruker, 2001)
;
_exptl_crystal_colour colourless
_exptl_crystal_density_diffrn 1.395
_exptl_crystal_density_method 'not measured'
_exptl_crystal_description block
_exptl_crystal_F_000 704
_exptl_crystal_size_max 0.30
_exptl_crystal_size_mid 0.20
_exptl_crystal_size_min 0.20
_refine_diff_density_max 0.185
_refine_diff_density_min -0.240
_refine_diff_density_rms 0.046
_refine_ls_extinction_method none
_refine_ls_goodness_of_fit_ref 0.995
_refine_ls_hydrogen_treatment mixed
_refine_ls_matrix_type full
_refine_ls_number_parameters 233
_refine_ls_number_reflns 3386
_refine_ls_number_restraints 0
_refine_ls_restrained_S_all 0.995
_refine_ls_R_factor_all 0.1983
_refine_ls_R_factor_gt 0.0731
_refine_ls_shift/su_max 0.000
_refine_ls_shift/su_mean 0.000
_refine_ls_structure_factor_coef Fsqd
_refine_ls_weighting_details 'calc w=1/[\s^2^(Fo^2^)+(0.0601P)^2^+0.0000P] where P=(Fo^2^+2Fc^2^)/3'
_refine_ls_weighting_scheme calc
_refine_ls_wR_factor_gt 0.1279
_refine_ls_wR_factor_ref 0.1679
_reflns_number_gt 1387
_reflns_number_total 3386
_reflns_threshold_expression I>2sigma(I)
_cod_data_source_file jo7b00380_si_005.cif
_cod_data_source_block TT5HAc
_cod_database_code 4032483

loop_
_symmetry_equiv_pos_as_xyz
'x, y, z'
'-x, y+1/2, -z+1/2'
'-x, -y, -z'
'x, -y-1/2, z-1/2'

loop_
_atom_site_label
_atom_site_type_symbol
_atom_site_fract_x
_atom_site_fract_y
_atom_site_fract_z
_atom_site_U_iso_or_equiv
_atom_site_adp_type
_atom_site_occupancy
_atom_site_symmetry_multiplicity
_atom_site_calc_flag
_atom_site_refinement_flags
C1 C 0.8043(3) -0.1479(2) 0.0759(6) 0.0529(11) Uani 1 1 d .
C2 C 0.8980(3) -0.1018(2) 0.0809(5) 0.0508(11) Uani 1 1 d .
H2 H 0.9706 -0.1199 0.0635 0.061 Uiso 1 1 calc R
C3 C 0.8835(3) -0.0285(2) 0.1121(5) 0.0502(11) Uani 1 1 d .
H3 H 0.9473 0.0027 0.1187 0.060 Uiso 1 1 calc R
C4 C 0.7749(3) -0.00025(18) 0.1339(5) 0.0412(9) Uani 1 1 d .
C5 C 0.6821(3) -0.04782(19) 0.1329(6) 0.0522(12) Uani 1 1 d .
H5 H 0.6096 -0.0302 0.1523 0.063 Uiso 1 1 calc R
C6 C 0.6969(3) -0.1209(2) 0.1033(6) 0.0615(13) Uani 1 1 d .
H6 H 0.6341 -0.1526 0.1017 0.074 Uiso 1 1 calc R
C7 C 0.7607(3) 0.07827(19) 0.1483(5) 0.0435(10) Uani 1 1 d .
C8 C 0.6843(3) 0.18557(19) 0.1971(5) 0.0458(11) Uani 1 1 d .
C9 C 0.5233(3) 0.16511(19) 0.2891(6) 0.0497(11) Uani 1 1 d .
C10 C 0.4095(3) 0.1783(2) 0.3534(7) 0.0673(14) Uani 1 1 d .
H10A H 0.3613 0.2077 0.2687 0.101 Uiso 1 1 calc R
H10B H 0.4219 0.2033 0.4654 0.101 Uiso 1 1 calc R
H10C H 0.3717 0.1324 0.3678 0.101 Uiso 1 1 calc R
C11 C 0.6654(4) 0.4699(2) 0.1774(6) 0.0648(13) Uani 1 1 d .
H11A H 0.7407 0.4887 0.2233 0.097 Uiso 0.66(5) 1 calc PR
H11B H 0.6077 0.4906 0.2424 0.097 Uiso 0.66(5) 1 calc PR
H11C H 0.6478 0.4826 0.0542 0.097 Uiso 0.66(5) 1 calc PR
H11D H 0.5901 0.4859 0.1233 0.097 Uiso 0.34(5) 1 calc PR
H11E H 0.7231 0.4840 0.1042 0.097 Uiso 0.34(5) 1 calc PR
H11F H 0.6830 0.4920 0.2924 0.097 Uiso 0.34(5) 1 calc PR
C12 C 0.6652(3) 0.3894(2) 0.1964(6) 0.0503(11) Uani 1 1 d .
C13 C 1.0996(4) 0.3868(2) -0.0692(6) 0.0692(14) Uani 1 1 d .
H13A H 1.1686 0.3693 0.0024 0.104 Uiso 0.67(5) 1 calc PR
H13B H 1.0968 0.4392 -0.0626 0.104 Uiso 0.67(5) 1 calc PR
H13C H 1.1010 0.3722 -0.1903 0.104 Uiso 0.67(5) 1 calc PR
H13D H 1.0757 0.4178 -0.1694 0.104 Uiso 0.33(5) 1 calc PR
H13E H 1.1474 0.3479 -0.1044 0.104 Uiso 0.33(5) 1 calc PR
H13F H 1.1432 0.4149 0.0233 0.104 Uiso 0.33(5) 1 calc PR
C14 C 0.9952(4) 0.3553(2) -0.0031(6) 0.0519(10) Uani 1 1 d .
N1 N 0.8344(3) 0.12743(16) 0.1069(4) 0.0524(9) Uani 1 1 d .
N2 N 0.7874(3) 0.19474(17) 0.1383(5) 0.0530(10) Uani 1 1 d .
H1N2 H 0.841(4) 0.238(3) 0.114(7) 0.118(18) Uiso 1 1 d .
N3 N 0.5945(3) 0.22133(16) 0.2504(4) 0.0499(9) Uani 1 1 d .
N4 N 0.5614(2) 0.09841(16) 0.2640(4) 0.0487(9) Uani 1 1 d .
N5 N 0.6668(2) 0.11332(15) 0.2041(4) 0.0435(8) Uani 1 1 d .
O1 O 0.8127(3) -0.22008(14) 0.0402(5) 0.0786(11) Uani 1 1 d .
H1O H 0.891(4) -0.238(2) 0.017(6) 0.094 Uiso 1 1 d .
O2 O 0.7385(2) 0.35017(13) 0.1440(4) 0.0604(9) Uani 1 1 d .
O3 O 0.5791(2) 0.36264(15) 0.2695(4) 0.0630(9) Uani 1 1 d .
H1O3 H 0.585(3) 0.309(2) 0.254(5) 0.076 Uiso 1 1 d .
O4 O 0.9192(2) 0.40564(14) 0.0277(4) 0.0608(8) Uani 1 1 d .
H1O4 H 0.850(3) 0.383(2) 0.075(5) 0.073 Uiso 1 1 d .
O5 O 0.9807(2) 0.29119(14) 0.0238(4) 0.0631(9) Uani 1 1 d .

loop_
_atom_site_aniso_label
_atom_site_aniso_U_11
_atom_site_aniso_U_22
_atom_site_aniso_U_33
_atom_site_aniso_U_23
_atom_site_aniso_U_13
_atom_site_aniso_U_12
C1 0.054(3) 0.038(2) 0.070(3) -0.001(2) 0.024(2) -0.0004(19)
C2 0.044(2) 0.047(2) 0.065(3) 0.002(2) 0.020(2) 0.0082(19)
C3 0.041(2) 0.049(2) 0.064(3) 0.003(2) 0.021(2) -0.0001(19)
C4 0.045(2) 0.037(2) 0.043(2) 0.0002(17) 0.0088(19) -0.0002(17)
C5 0.041(2) 0.045(2) 0.074(3) -0.001(2) 0.020(2) 0.0037(18)
C6 0.049(2) 0.039(2) 0.101(4) -0.009(2) 0.027(3) -0.0054(19)
C7 0.042(2) 0.043(2) 0.047(3) 0.0026(18) 0.012(2) 0.0045(18)
C8 0.045(2) 0.033(2) 0.061(3) 0.0054(18) 0.012(2) 0.0016(17)
C9 0.049(2) 0.037(2) 0.066(3) -0.0002(19) 0.017(2) 0.0013(18)
C10 0.054(3) 0.053(3) 0.101(4) -0.003(2) 0.032(3) 0.006(2)
C11 0.077(3) 0.039(2) 0.082(4) -0.007(2) 0.023(3) 0.001(2)
C12 0.048(2) 0.049(2) 0.055(3) -0.007(2) 0.009(2) 0.000(2)
C13 0.066(3) 0.057(3) 0.091(4) 0.006(2) 0.033(3) 0.002(2)
C14 0.051(2) 0.046(2) 0.060(3) 0.000(2) 0.013(2) 0.001(2)
N1 0.053(2) 0.0399(18) 0.068(2) 0.0063(16) 0.020(2) 0.0028(16)
N2 0.048(2) 0.0360(19) 0.079(3) 0.0050(16) 0.022(2) 0.0026(16)
N3 0.0459(19) 0.0395(18) 0.066(2) 0.0055(16) 0.0144(18) 0.0030(14)
N4 0.0416(18) 0.0396(18) 0.068(2) -0.0023(16) 0.0176(18) -0.0002(15)
N5 0.0408(17) 0.0367(18) 0.055(2) 0.0021(14) 0.0142(17) 0.0021(14)
O1 0.0630(19) 0.0394(17) 0.140(3) -0.0130(17) 0.039(2) 0.0029(14)
O2 0.0541(18) 0.0455(16) 0.086(2) 0.0001(15) 0.0269(18) 0.0041(14)
O3 0.0602(17) 0.0442(16) 0.091(2) -0.0080(15) 0.0328(18) 0.0013(15)
O4 0.0549(17) 0.0453(16) 0.086(2) 0.0085(15) 0.0242(17) 0.0069(14)
O5 0.0617(18) 0.0399(17) 0.092(2) 0.0016(15) 0.0257(18) 0.0010(14)

loop_
_atom_type_symbol
_atom_type_description
_atom_type_scat_dispersion_real
_atom_type_scat_dispersion_imag
_atom_type_scat_source
C C 0.0033 0.0016 'International Tables Vol C Tables 4.2.6.8 and 6.1.1.4'
H H 0.0000 0.0000 'International Tables Vol C Tables 4.2.6.8 and 6.1.1.4'
N N 0.0061 0.0033 'International Tables Vol C Tables 4.2.6.8 and 6.1.1.4'
O O 0.0106 0.0060 'International Tables Vol C Tables 4.2.6.8 and 6.1.1.4'

loop_
_geom_angle_atom_site_label_1
_geom_angle_atom_site_label_2
_geom_angle_atom_site_label_3
_geom_angle
_geom_angle_publ_flag
O1 C1 C2 121.8(3) no
O1 C1 C6 118.0(3) no
C2 C1 C6 120.2(3) no
C1 C2 C3 119.3(3) no
C1 C2 H2 120.4 no
C3 C2 H2 120.4 no
C2 C3 C4 121.0(3) no
C2 C3 H3 119.5 no
C4 C3 H3 119.5 no
C5 C4 C3 118.8(3) no
C5 C4 C7 121.8(3) no
C3 C4 C7 119.3(3) no
C6 C5 C4 120.0(3) no
C6 C5 H5 120.0 no
C4 C5 H5 120.0 no
C5 C6 C1 120.6(4) no
C5 C6 H6 119.7 no
C1 C6 H6 119.7 no
N1 C7 N5 108.8(3) no
N1 C7 C4 125.3(3) no
N5 C7 C4 125.9(3) no
N3 C8 N5 110.1(3) no
N3 C8 N2 143.5(3) no
N5 C8 N2 106.4(3) no
N4 C9 N3 116.0(3) no
N4 C9 C10 121.8(3) no
N3 C9 C10 122.2(3) no
C9 C10 H10A 109.5 no
C9 C10 H10B 109.5 no
H10A C10 H10B 109.5 no
C9 C10 H10C 109.5 no
H10A C10 H10C 109.5 no
H10B C10 H10C 109.5 no
C12 C11 H11A 109.5 no
C12 C11 H11B 109.5 no
H11A C11 H11B 109.5 no
C12 C11 H11C 109.5 no
H11A C11 H11C 109.5 no
H11B C11 H11C 109.5 no
C12 C11 H11D 109.5 no
H11A C11 H11D 141.1 no
H11B C11 H11D 56.3 no
H11C C11 H11D 56.3 no
C12 C11 H11E 109.5 no
H11A C11 H11E 56.3 no
H11B C11 H11E 141.1 no
H11C C11 H11E 56.3 no
H11D C11 H11E 109.5 no
C12 C11 H11F 109.5 no
H11A C11 H11F 56.3 no
H11B C11 H11F 56.3 no
H11C C11 H11F 141.1 no
H11D C11 H11F 109.5 no
H11E C11 H11F 109.5 no
O2 C12 O3 121.7(4) no
O2 C12 C11 123.0(4) no
O3 C12 C11 115.3(3) no
C14 C13 H13A 109.5 no
C14 C13 H13B 109.5 no
H13A C13 H13B 109.5 no
C14 C13 H13C 109.5 no
H13A C13 H13C 109.5 no
H13B C13 H13C 109.5 no
C14 C13 H13D 109.5 no
H13A C13 H13D 141.1 no
H13B C13 H13D 56.3 no
H13C C13 H13D 56.3 no
C14 C13 H13E 109.5 no
H13A C13 H13E 56.3 no
H13B C13 H13E 141.1 no
H13C C13 H13E 56.3 no
H13D C13 H13E 109.5 no
C14 C13 H13F 109.5 no
H13A C13 H13F 56.3 no
H13B C13 H13F 56.3 no
H13C C13 H13F 141.1 no
H13D C13 H13F 109.5 no
H13E C13 H13F 109.5 no
O5 C14 O4 122.5(4) no
O5 C14 C13 124.9(4) no
O4 C14 C13 112.6(3) no
C7 N1 N2 106.6(3) no
C8 N2 N1 109.6(3) no
C8 N2 H1N2 138(3) no
N1 N2 H1N2 113(3) no
C8 N3 C9 102.3(3) no
C9 N4 N5 101.1(3) no
C8 N5 C7 108.5(3) no
C8 N5 N4 110.6(3) no
C7 N5 N4 140.9(3) no
C1 O1 H1O 117(2) no
C12 O3 H1O3 105(2) no
C14 O4 H1O4 111(2) no

loop_
_geom_bond_atom_site_label_1
_geom_bond_atom_site_label_2
_geom_bond_distance
_geom_bond_publ_flag
C1 O1 1.354(4) no
C1 C2 1.372(5) no
C1 C6 1.380(5) no
C2 C3 1.375(5) no
C2 H2 0.9300 no
C3 C4 1.390(4) no
C3 H3 0.9300 no
C4 C5 1.383(5) no
C4 C7 1.451(5) no
C5 C6 1.369(5) no
C5 H5 0.9300 no
C6 H6 0.9300 no
C7 N1 1.307(4) no
C7 N5 1.378(4) no
C8 N3 1.336(4) no
C8 N5 1.338(4) no
C8 N2 1.341(4) no
C9 N4 1.320(4) no
C9 N3 1.374(4) no
C9 C10 1.486(5) no
C10 H10A 0.9600 no
C10 H10B 0.9600 no
C10 H10C 0.9600 no
C11 C12 1.478(5) no
C11 H11A 0.9600 no
C11 H11B 0.9600 no
C11 H11C 0.9600 no
C11 H11D 0.9600 no
C11 H11E 0.9600 no
C11 H11F 0.9600 no
C12 O2 1.219(4) no
C12 O3 1.301(4) no
C13 C14 1.486(5) no
C13 H13A 0.9600 no
C13 H13B 0.9600 no
C13 H13C 0.9600 no
C13 H13D 0.9600 no
C13 H13E 0.9600 no
C13 H13F 0.9600 no
C14 O5 1.206(4) no
C14 O4 1.316(4) no
N1 N2 1.379(4) no
N2 H1N2 1.03(5) no
N4 N5 1.386(4) no
O1 H1O 1.00(4) no
O3 H1O3 0.99(4) no
O4 H1O4 1.01(4) no

loop_
_geom_torsion_atom_site_label_1
_geom_torsion_atom_site_label_2
_geom_torsion_atom_site_label_3
_geom_torsion_atom_site_label_4
_geom_torsion
_geom_torsion_publ_flag
O1 C1 C2 C3 177.9(4) no
C6 C1 C2 C3 -0.6(7) no
C1 C2 C3 C4 -1.7(6) no
C2 C3 C4 C5 3.3(6) no
C2 C3 C4 C7 -173.7(4) no
C3 C4 C5 C6 -2.7(6) no
C7 C4 C5 C6 174.2(4) no
C4 C5 C6 C1 0.6(7) no
O1 C1 C6 C5 -177.4(4) no
C2 C1 C6 C5 1.1(7) no
C5 C4 C7 N1 -162.0(4) no
C3 C4 C7 N1 14.8(6) no
C5 C4 C7 N5 16.7(6) no
C3 C4 C7 N5 -166.5(4) no
N5 C7 N1 N2 0.5(4) no
C4 C7 N1 N2 179.4(4) no
N3 C8 N2 N1 -179.6(6) no
N5 C8 N2 N1 0.5(5) no
C7 N1 N2 C8 -0.6(5) no
N5 C8 N3 C9 0.0(5) no
N2 C8 N3 C9 -179.9(6) no
N4 C9 N3 C8 -0.1(5) no
C10 C9 N3 C8 -179.4(4) no
N3 C9 N4 N5 0.1(5) no
C10 C9 N4 N5 179.5(4) no
N3 C8 N5 C7 179.9(3) no
N2 C8 N5 C7 -0.2(5) no
N3 C8 N5 N4 0.1(5) no
N2 C8 N5 N4 180.0(3) no
N1 C7 N5 C8 -0.2(5) no
C4 C7 N5 C8 -179.1(4) no
N1 C7 N5 N4 179.5(4) no
C4 C7 N5 N4 0.7(8) no
C9 N4 N5 C8 -0.1(4) no
C9 N4 N5 C7 -179.9(5) no
